data_7158795
loop_
_publ_author_name
'Tan, Xiao-Ju'
'Zhao, Kun'
'Zhong, Xue-Fang'
'Yang, Lan'
'Dong, Yi-Ming'
'Wang, Tian-Mi'
'Yu, Shengping'
'Zhao, Zhi-Gang'
'Li, Xiao-Xiao'

_publ_section_title
;
 Synthesis of 1,2-diselenides via potassium persulfate mediated
 diselenation of allenamides with diselenides.
;
_journal_name_full 'Organic &amp; Biomolecular Chemistry'
_journal_paper_doi 10.1039/D2OB00964A
_journal_year 2022
_chemical_formula_moiety 'C28 H24 Cl N O2 S Se2'
_chemical_formula_sum 'C28 H24 Cl N O2 S Se2'
_chemical_formula_weight 631.91
_space_group_crystal_system orthorhombic
_space_group_IT_number 19
_space_group_name_Hall 'P 2ac 2ab'
_space_group_name_H-M_alt 'P 21 21 21'
_atom_sites_solution_hydrogens geom
_atom_sites_solution_primary dual
_audit_creation_date 2021-05-19
_audit_creation_method
;
Olex2 1.3
(compiled 2020.11.12 svn.r5f609507 for OlexSys, GUI svn.r6272)
;
_audit_update_record
;
2022-04-13 deposited with the CCDC.	2022-07-25 downloaded from the CCDC.
;
_cell_angle_alpha 90
_cell_angle_beta 90
_cell_angle_gamma 90
_cell_formula_units_Z 4
_cell_length_a 8.7970(7)
_cell_length_b 9.5081(10)
_cell_length_c 31.917(3)
_cell_measurement_reflns_used 9952
_cell_measurement_temperature 303(2)
_cell_measurement_theta_max 24.400
_cell_measurement_theta_min 2.235
_cell_volume 2669.6(4)
_computing_cell_refinement 'SAINT V8.40B (?, 2016)'
_computing_data_reduction 'SAINT V8.40B (?, 2016)'
_computing_molecular_graphics 'Olex2 1.3 (Dolomanov et al., 2009)'
_computing_publication_material 'Olex2 1.3 (Dolomanov et al., 2009)'
_computing_structure_refinement 'SHELXL 2014/7 (Sheldrick, 2015)'
_computing_structure_solution 'SHELXT 2018/2 (Sheldrick, 2018)'
_diffrn_ambient_temperature 303.0
_diffrn_measured_fraction_theta_full 1.000
_diffrn_measured_fraction_theta_max 0.999
_diffrn_measurement_device_type 'Bruker APEX-II CCD'
_diffrn_measurement_method '\f and \w scans'
_diffrn_radiation_type MoK\a
_diffrn_radiation_wavelength 0.71073
_diffrn_reflns_av_R_equivalents 0.1147
_diffrn_reflns_av_unetI/netI 0.0641
_diffrn_reflns_Laue_measured_fraction_full 1.000
_diffrn_reflns_Laue_measured_fraction_max 0.999
_diffrn_reflns_limit_h_max 11
_diffrn_reflns_limit_h_min -11
_diffrn_reflns_limit_k_max 12
_diffrn_reflns_limit_k_min -12
_diffrn_reflns_limit_l_max 41
_diffrn_reflns_limit_l_min -41
_diffrn_reflns_number 54655
_diffrn_reflns_point_group_measured_fraction_full 1.000
_diffrn_reflns_point_group_measured_fraction_max 0.998
_diffrn_reflns_theta_full 25.242
_diffrn_reflns_theta_max 27.555
_diffrn_reflns_theta_min 2.235
_diffrn_source_current 1.4
_diffrn_source_power 0.07
_diffrn_source_voltage 50.0
_diffrn_standards_number 0
_exptl_absorpt_coefficient_mu 2.974
_exptl_absorpt_correction_T_max 0.7456
_exptl_absorpt_correction_T_min 0.5599
_exptl_absorpt_correction_type multi-scan
_exptl_absorpt_process_details
;
SADABS-2016/2 (Bruker,2016/2) was used for absorption correction.
wR2(int) was 0.1088 before and 0.0673 after correction.
The Ratio of minimum to maximum transmission is 0.7509.
The \l/2 correction factor is Not present.
;
_exptl_crystal_colour 'clear light colourless'
_exptl_crystal_colour_lustre clear
_exptl_crystal_colour_modifier light
_exptl_crystal_colour_primary colourless
_exptl_crystal_density_diffrn 1.572
_exptl_crystal_description plate
_exptl_crystal_F_000 1264
_exptl_crystal_size_max 0.43
_exptl_crystal_size_mid 0.14
_exptl_crystal_size_min 0.06
_refine_diff_density_max 0.303
_refine_diff_density_min -0.396
_refine_diff_density_rms 0.056
_refine_ls_abs_structure_details
;
 Flack x determined using 1420 quotients [(I+)-(I-)]/[(I+)+(I-)]
 (Parsons, Flack and Wagner, Acta Cryst. B69 (2013) 249-259).
;
_refine_ls_abs_structure_Flack 0.020(5)
_refine_ls_extinction_method none
_refine_ls_goodness_of_fit_ref 1.020
_refine_ls_hydrogen_treatment constr
_refine_ls_matrix_type full
_refine_ls_number_parameters 317
_refine_ls_number_reflns 6164
_refine_ls_number_restraints 0
_refine_ls_restrained_S_all 1.020
_refine_ls_R_factor_all 0.0707
_refine_ls_R_factor_gt 0.0321
_refine_ls_shift/su_max 0.001
_refine_ls_shift/su_mean 0.000
_refine_ls_structure_factor_coef Fsqd
_refine_ls_weighting_details 'w=1/[\s^2^(Fo^2^)+(0.0254P)^2^] where P=(Fo^2^+2Fc^2^)/3'
_refine_ls_weighting_scheme calc
_refine_ls_wR_factor_gt 0.0649
_refine_ls_wR_factor_ref 0.0716
_reflns_Friedel_coverage 0.754
_reflns_Friedel_fraction_full 1.000
_reflns_Friedel_fraction_max 0.997
_reflns_number_gt 4044
_reflns_number_total 6164
_reflns_threshold_expression 'I > 2\s(I)'
_cod_data_source_file d2ob00964a2.cif
_cod_data_source_block mo_lxx_0518_0ma_a
_cod_database_code 7158795
_shelx_shelxl_version_number 2014/7
_shelx_space_group_comment
;
The symmetry employed for this shelxl refinement is uniquely defined
by the following loop, which should always be used as a source of
symmetry information in preference to the above space-group names.
They are only intended as comments.
;
_shelx_estimated_absorpt_t_max 0.842
_shelx_estimated_absorpt_t_min 0.361
_olex2_refinement_description
;
1. Fixed Uiso
 At 1.2 times of:
  All C(H) groups, All C(H,H) groups
 At 1.5 times of:
  All C(H,H,H) groups
2.a Secondary CH2 refined with riding coordinates:
 C27(H27A,H27B)
2.b Aromatic/amide H refined with riding coordinates:
 C(H), C3(H3), C4(H4), C5(H5), C6(H6), C7(H7), C9(H9), C10(H10), C12(H12),
 C13(H13), C16(H16), C17(H17), C19(H19), C20(H20), C22(H22), C23(H23), C24(H24),
  C25(H25), C26(H26)
2.c Idealised Me refined as rotating group:
 C14(H14A,H14B,H14C)
;
_olex2_submission_special_instructions 'No special instructions were received'

loop_
_space_group_symop_operation_xyz
'x, y, z'
'x+1/2, -y+1/2, -z'
'-x, y+1/2, -z+1/2'
'-x+1/2, -y, z+1/2'

loop_
_atom_site_label
_atom_site_type_symbol
_atom_site_fract_x
_atom_site_fract_y
_atom_site_fract_z
_atom_site_U_iso_or_equiv
_atom_site_adp_type
_atom_site_occupancy
_atom_site_site_symmetry_order
_atom_site_calc_flag
_atom_site_refinement_flags_posn
_atom_site_refinement_flags_adp
_atom_site_refinement_flags_occupancy
_atom_site_disorder_assembly
_atom_site_disorder_group
Se1 Se 0.60789(6) 0.81567(6) 0.34436(2) 0.06158(16) Uani 1 1 d . . . . .
Se2 Se 0.38613(6) 0.47796(5) 0.32173(2) 0.06052(16) Uani 1 1 d . . . . .
S1 S 0.05683(12) 0.55086(14) 0.43773(4) 0.0492(3) Uani 1 1 d . . . . .
Cl2 Cl -0.16084(17) 0.7476(2) 0.23996(5) 0.1098(7) Uani 1 1 d . . . . .
O1 O -0.0881(3) 0.4979(3) 0.42606(9) 0.0620(9) Uani 1 1 d . . . . .
O2 O 0.1486(4) 0.4772(4) 0.46698(10) 0.0675(10) Uani 1 1 d . . . . .
C1 C 0.4236(4) 0.5799(4) 0.37204(13) 0.0410(10) Uani 1 1 d . . . . .
C C 0.3130(4) 0.6045(5) 0.39904(14) 0.0443(11) Uani 1 1 d . . . . .
H H 0.3374 0.6535 0.4233 0.053 Uiso 1 1 calc R U . . .
N3 N 0.1584(3) 0.5613(4) 0.39371(10) 0.0436(9) Uani 1 1 d . . . . .
C27 C 0.5758(4) 0.6446(5) 0.37820(15) 0.0514(12) Uani 1 1 d . . . . .
H27A H 0.6533 0.5761 0.3710 0.062 Uiso 1 1 calc R U . . .
H27B H 0.5882 0.6681 0.4076 0.062 Uiso 1 1 calc R U . . .
C2 C 0.5528(5) 0.3484(5) 0.32274(16) 0.0513(12) Uani 1 1 d . . . . .
C3 C 0.5958(7) 0.2899(6) 0.28509(19) 0.0841(18) Uani 1 1 d . . . . .
H3 H 0.5484 0.3160 0.2602 0.101 Uiso 1 1 calc R U . . .
C4 C 0.7128(8) 0.1903(8) 0.2852(3) 0.108(3) Uani 1 1 d . . . . .
H4 H 0.7428 0.1482 0.2602 0.130 Uiso 1 1 calc R U . . .
C5 C 0.7828(8) 0.1546(8) 0.3217(3) 0.121(3) Uani 1 1 d . . . . .
H5 H 0.8616 0.0894 0.3210 0.145 Uiso 1 1 calc R U . . .
C6 C 0.7423(7) 0.2100(6) 0.3586(3) 0.097(2) Uani 1 1 d . . . . .
H6 H 0.7921 0.1846 0.3831 0.116 Uiso 1 1 calc R U . . .
C7 C 0.6223(6) 0.3075(5) 0.35917(17) 0.0625(13) Uani 1 1 d . . . . .
H7 H 0.5897 0.3448 0.3846 0.075 Uiso 1 1 calc R U . . .
C8 C 0.0340(4) 0.7226(5) 0.45561(14) 0.0469(11) Uani 1 1 d . . . . .
C9 C 0.1249(6) 0.7737(6) 0.48798(14) 0.0613(13) Uani 1 1 d . . . . .
H9 H 0.1966 0.7150 0.5004 0.074 Uiso 1 1 calc R U . . .
C10 C 0.1097(7) 0.9092(6) 0.50168(15) 0.0688(15) Uani 1 1 d . . . . .
H10 H 0.1717 0.9419 0.5232 0.083 Uiso 1 1 calc R U . . .
C11 C 0.0037(6) 0.9979(6) 0.48410(18) 0.0675(15) Uani 1 1 d . . . . .
C12 C -0.0842(6) 0.9455(6) 0.45148(17) 0.0656(14) Uani 1 1 d . . . . .
H12 H -0.1559 1.0043 0.4392 0.079 Uiso 1 1 calc R U . . .
C13 C -0.0700(5) 0.8129(6) 0.43688(14) 0.0523(12) Uani 1 1 d . . . . .
H13 H -0.1291 0.7823 0.4145 0.063 Uiso 1 1 calc R U . . .
C14 C -0.0132(8) 1.1468(7) 0.5002(2) 0.108(2) Uani 1 1 d . . . . .
H14A H -0.0554 1.2050 0.4785 0.162 Uiso 1 1 calc R U . . .
H14B H 0.0847 1.1826 0.5081 0.162 Uiso 1 1 calc R U . . .
H14C H -0.0795 1.1473 0.5240 0.162 Uiso 1 1 calc R U . . .
C15 C 0.0798(4) 0.6085(5) 0.35646(13) 0.0426(11) Uani 1 1 d . . . . .
C16 C -0.0157(4) 0.5163(5) 0.33568(15) 0.0537(12) Uani 1 1 d . . . . .
H16 H -0.0292 0.4252 0.3455 0.064 Uiso 1 1 calc R U . . .
C17 C -0.0908(5) 0.5616(6) 0.29999(15) 0.0596(13) Uani 1 1 d . . . . .
H17 H -0.1574 0.5014 0.2862 0.072 Uiso 1 1 calc R U . . .
C18 C -0.0674(5) 0.6938(7) 0.28512(14) 0.0612(14) Uani 1 1 d . . . . .
C19 C 0.0281(5) 0.7849(6) 0.30511(16) 0.0636(15) Uani 1 1 d . . . . .
H19 H 0.0441 0.8747 0.2944 0.076 Uiso 1 1 calc R U . . .
C20 C 0.1014(5) 0.7423(5) 0.34153(14) 0.0514(11) Uani 1 1 d . . . . .
H20 H 0.1649 0.8043 0.3557 0.062 Uiso 1 1 calc R U . . .
C21 C 0.4713(5) 0.9398(5) 0.37224(15) 0.0493(12) Uani 1 1 d . . . . .
C22 C 0.3694(5) 1.0191(5) 0.34877(16) 0.0598(12) Uani 1 1 d . . . . .
H22 H 0.3633 1.0062 0.3199 0.072 Uiso 1 1 calc R U . . .
C23 C 0.2779(6) 1.1164(6) 0.3680(2) 0.0740(16) Uani 1 1 d . . . . .
H23 H 0.2119 1.1706 0.3519 0.089 Uiso 1 1 calc R U . . .
C24 C 0.2823(7) 1.1347(6) 0.4103(2) 0.0832(18) Uani 1 1 d . . . . .
H24 H 0.2189 1.2004 0.4230 0.100 Uiso 1 1 calc R U . . .
C25 C 0.3795(8) 1.0570(6) 0.43402(17) 0.0811(17) Uani 1 1 d . . . . .
H25 H 0.3815 1.0692 0.4629 0.097 Uiso 1 1 calc R U . . .
C26 C 0.4759(6) 0.9594(6) 0.41534(17) 0.0665(14) Uani 1 1 d . . . . .
H26 H 0.5431 0.9075 0.4317 0.080 Uiso 1 1 calc R U . . .

loop_
_atom_site_aniso_label
_atom_site_aniso_U_11
_atom_site_aniso_U_22
_atom_site_aniso_U_33
_atom_site_aniso_U_23
_atom_site_aniso_U_13
_atom_site_aniso_U_12
Se1 0.0534(3) 0.0599(3) 0.0715(3) -0.0050(3) 0.0177(3) -0.0077(3)
Se2 0.0550(3) 0.0669(4) 0.0597(3) -0.0178(3) -0.0111(2) 0.0028(3)
S1 0.0466(6) 0.0468(7) 0.0541(7) 0.0077(6) 0.0028(5) -0.0048(5)
Cl2 0.0736(9) 0.190(2) 0.0663(9) 0.0288(11) -0.0134(7) 0.0247(11)
O1 0.0477(17) 0.064(2) 0.074(2) 0.0023(17) 0.0105(15) -0.0184(16)
O2 0.072(2) 0.064(2) 0.067(2) 0.0225(19) -0.0023(16) 0.0099(18)
C1 0.036(2) 0.038(3) 0.049(3) -0.002(2) -0.0026(19) 0.0025(18)
C 0.039(2) 0.044(3) 0.050(3) -0.005(2) -0.005(2) -0.0013(19)
N3 0.0342(17) 0.045(2) 0.052(2) -0.0015(18) -0.0001(15) -0.0036(15)
C27 0.037(2) 0.053(3) 0.064(3) -0.013(2) -0.003(2) 0.000(2)
C2 0.048(2) 0.047(3) 0.059(3) -0.015(3) 0.016(2) -0.014(2)
C3 0.073(4) 0.085(5) 0.094(4) -0.024(4) 0.029(3) -0.029(4)
C4 0.088(5) 0.073(5) 0.164(8) -0.059(6) 0.071(5) -0.022(4)
C5 0.071(5) 0.059(5) 0.232(11) -0.021(7) 0.046(6) -0.006(4)
C6 0.066(4) 0.045(4) 0.179(8) 0.022(4) 0.017(4) -0.004(3)
C7 0.054(3) 0.042(3) 0.092(4) -0.002(3) 0.012(3) 0.001(3)
C8 0.039(2) 0.055(3) 0.047(3) 0.004(2) 0.004(2) -0.001(2)
C9 0.061(3) 0.073(4) 0.050(3) 0.005(3) -0.005(3) -0.006(3)
C10 0.079(3) 0.070(4) 0.057(3) -0.010(3) 0.006(3) -0.024(4)
C11 0.078(4) 0.048(4) 0.077(4) -0.006(3) 0.031(3) -0.014(3)
C12 0.056(3) 0.061(4) 0.079(4) 0.013(3) 0.010(3) 0.008(3)
C13 0.046(3) 0.060(3) 0.052(3) 0.007(3) 0.003(2) 0.002(2)
C14 0.128(6) 0.064(5) 0.132(6) -0.019(4) 0.045(4) -0.018(4)
C15 0.035(2) 0.047(3) 0.047(3) -0.001(2) 0.0029(18) -0.0026(19)
C16 0.039(2) 0.054(3) 0.069(3) -0.007(3) 0.000(2) -0.011(2)
C17 0.039(2) 0.084(4) 0.056(3) -0.015(3) -0.004(2) -0.005(3)
C18 0.040(2) 0.099(5) 0.044(3) 0.001(3) -0.001(2) 0.007(3)
C19 0.054(3) 0.071(4) 0.066(3) 0.015(3) 0.011(3) 0.015(3)
C20 0.043(2) 0.050(3) 0.061(3) -0.001(2) 0.000(2) -0.001(2)
C21 0.048(2) 0.039(3) 0.060(3) -0.006(2) 0.008(2) -0.011(2)
C22 0.059(3) 0.052(3) 0.068(3) -0.001(3) -0.004(3) -0.012(3)
C23 0.067(4) 0.052(4) 0.103(5) 0.011(4) 0.003(3) -0.001(3)
C24 0.082(4) 0.055(4) 0.112(6) -0.001(4) 0.036(4) -0.002(3)
C25 0.116(5) 0.059(4) 0.068(4) -0.011(3) 0.033(4) -0.015(4)
C26 0.072(3) 0.057(4) 0.071(4) 0.003(3) 0.000(3) -0.004(3)

loop_
_atom_type_symbol
_atom_type_description
_atom_type_scat_dispersion_real
_atom_type_scat_dispersion_imag
_atom_type_scat_source
C C 0.0033 0.0016 'International Tables Vol C Tables 4.2.6.8 and 6.1.1.4'
H H 0.0000 0.0000 'International Tables Vol C Tables 4.2.6.8 and 6.1.1.4'
Cl Cl 0.1484 0.1585 'International Tables Vol C Tables 4.2.6.8 and 6.1.1.4'
N N 0.0061 0.0033 'International Tables Vol C Tables 4.2.6.8 and 6.1.1.4'
O O 0.0106 0.0060 'International Tables Vol C Tables 4.2.6.8 and 6.1.1.4'
S S 0.1246 0.1234 'International Tables Vol C Tables 4.2.6.8 and 6.1.1.4'
Se Se -0.0929 2.2259 'International Tables Vol C Tables 4.2.6.8 and 6.1.1.4'

loop_
_geom_angle_atom_site_label_1
_geom_angle_atom_site_label_2
_geom_angle_atom_site_label_3
_geom_angle
_geom_angle_site_symmetry_1
_geom_angle_site_symmetry_3
_geom_angle_publ_flag
C21 Se1 C27 99.50(19) . . ?
C1 Se2 C2 100.40(19) . . ?
O1 S1 N3 106.32(17) . . ?
O1 S1 C8 108.3(2) . . ?
O2 S1 O1 120.5(2) . . ?
O2 S1 N3 106.20(19) . . ?
O2 S1 C8 108.2(2) . . ?
N3 S1 C8 106.4(2) . . ?
C C1 Se2 120.8(3) . . ?
C C1 C27 120.3(4) . . ?
C27 C1 Se2 118.6(3) . . ?
C1 C H 117.6 . . ?
C1 C N3 124.9(4) . . ?
N3 C H 117.6 . . ?
C N3 S1 115.2(3) . . ?
C N3 C15 117.6(3) . . ?
C15 N3 S1 117.1(2) . . ?
Se1 C27 H27A 108.9 . . ?
Se1 C27 H27B 108.9 . . ?
C1 C27 Se1 113.4(3) . . ?
C1 C27 H27A 108.9 . . ?
C1 C27 H27B 108.9 . . ?
H27A C27 H27B 107.7 . . ?
C3 C2 Se2 117.1(5) . . ?
C7 C2 Se2 122.6(4) . . ?
C7 C2 C3 120.2(5) . . ?
C2 C3 H3 120.9 . . ?
C2 C3 C4 118.3(7) . . ?
C4 C3 H3 120.9 . . ?
C3 C4 H4 119.9 . . ?
C5 C4 C3 120.3(7) . . ?
C5 C4 H4 119.9 . . ?
C4 C5 H5 118.9 . . ?
C6 C5 C4 122.3(8) . . ?
C6 C5 H5 118.9 . . ?
C5 C6 H6 120.9 . . ?
C5 C6 C7 118.2(7) . . ?
C7 C6 H6 120.9 . . ?
C2 C7 C6 120.7(6) . . ?
C2 C7 H7 119.6 . . ?
C6 C7 H7 119.6 . . ?
C9 C8 S1 120.2(4) . . ?
C13 C8 S1 121.0(4) . . ?
C13 C8 C9 118.7(5) . . ?
C8 C9 H9 119.7 . . ?
C10 C9 C8 120.6(5) . . ?
C10 C9 H9 119.7 . . ?
C9 C10 H10 119.5 . . ?
C9 C10 C11 120.9(5) . . ?
C11 C10 H10 119.5 . . ?
C10 C11 C12 117.6(5) . . ?
C10 C11 C14 120.1(6) . . ?
C12 C11 C14 122.3(6) . . ?
C11 C12 H12 118.6 . . ?
C13 C12 C11 122.8(5) . . ?
C13 C12 H12 118.6 . . ?
C8 C13 H13 120.3 . . ?
C12 C13 C8 119.3(5) . . ?
C12 C13 H13 120.3 . . ?
C11 C14 H14A 109.5 . . ?
C11 C14 H14B 109.5 . . ?
C11 C14 H14C 109.5 . . ?
H14A C14 H14B 109.5 . . ?
H14A C14 H14C 109.5 . . ?
H14B C14 H14C 109.5 . . ?
C16 C15 N3 119.2(4) . . ?
C20 C15 N3 120.5(4) . . ?
C20 C15 C16 120.3(4) . . ?
C15 C16 H16 120.4 . . ?
C15 C16 C17 119.1(5) . . ?
C17 C16 H16 120.4 . . ?
C16 C17 H17 119.9 . . ?
C18 C17 C16 120.2(5) . . ?
C18 C17 H17 119.9 . . ?
C17 C18 Cl2 119.4(4) . . ?
C17 C18 C19 121.1(5) . . ?
C19 C18 Cl2 119.5(5) . . ?
C18 C19 H19 120.3 . . ?
C18 C19 C20 119.5(5) . . ?
C20 C19 H19 120.3 . . ?
C15 C20 C19 119.8(5) . . ?
C15 C20 H20 120.1 . . ?
C19 C20 H20 120.1 . . ?
C22 C21 Se1 119.4(4) . . ?
C26 C21 Se1 121.8(4) . . ?
C26 C21 C22 118.7(5) . . ?
C21 C22 H22 119.9 . . ?
C23 C22 C21 120.2(5) . . ?
C23 C22 H22 119.9 . . ?
C22 C23 H23 119.6 . . ?
C24 C23 C22 120.9(6) . . ?
C24 C23 H23 119.6 . . ?
C23 C24 H24 120.0 . . ?
C25 C24 C23 120.0(6) . . ?
C25 C24 H24 120.0 . . ?
C24 C25 H25 119.8 . . ?
C24 C25 C26 120.4(5) . . ?
C26 C25 H25 119.8 . . ?
C21 C26 C25 119.7(5) . . ?
C21 C26 H26 120.1 . . ?
C25 C26 H26 120.1 . . ?

loop_
_geom_bond_atom_site_label_1
_geom_bond_atom_site_label_2
_geom_bond_distance
_geom_bond_site_symmetry_2
_geom_bond_publ_flag
Se1 C27 1.973(5) . ?
Se1 C21 1.905(5) . ?
Se2 C1 1.904(4) . ?
Se2 C2 1.915(5) . ?
S1 O1 1.420(3) . ?
S1 O2 1.419(3) . ?
S1 N3 1.668(3) . ?
S1 C8 1.741(5) . ?
Cl2 C18 1.736(5) . ?
C1 C 1.321(5) . ?
C1 C27 1.487(6) . ?
C H 0.9300 . ?
C N3 1.431(5) . ?
N3 C15 1.447(5) . ?
C27 H27A 0.9700 . ?
C27 H27B 0.9700 . ?
C2 C3 1.377(7) . ?
C2 C7 1.370(7) . ?
C3 H3 0.9300 . ?
C3 C4 1.399(10) . ?
C4 H4 0.9300 . ?
C4 C5 1.361(11) . ?
C5 H5 0.9300 . ?
C5 C6 1.338(10) . ?
C6 H6 0.9300 . ?
C6 C7 1.405(7) . ?
C7 H7 0.9300 . ?
C8 C9 1.394(6) . ?
C8 C13 1.390(6) . ?
C9 H9 0.9300 . ?
C9 C10 1.367(7) . ?
C10 H10 0.9300 . ?
C10 C11 1.376(8) . ?
C11 C12 1.389(7) . ?
C11 C14 1.513(8) . ?
C12 H12 0.9300 . ?
C12 C13 1.350(7) . ?
C13 H13 0.9300 . ?
C14 H14A 0.9600 . ?
C14 H14B 0.9600 . ?
C14 H14C 0.9600 . ?
C15 C16 1.383(6) . ?
C15 C20 1.371(6) . ?
C16 H16 0.9300 . ?
C16 C17 1.386(7) . ?
C17 H17 0.9300 . ?
C17 C18 1.359(7) . ?
C18 C19 1.365(7) . ?
C19 H19 0.9300 . ?
C19 C20 1.390(6) . ?
C20 H20 0.9300 . ?
C21 C22 1.390(7) . ?
C21 C26 1.389(7) . ?
C22 H22 0.9300 . ?
C22 C23 1.371(7) . ?
C23 H23 0.9300 . ?
C23 C24 1.361(8) . ?
C24 H24 0.9300 . ?
C24 C25 1.360(8) . ?
C25 H25 0.9300 . ?
C25 C26 1.391(7) . ?
C26 H26 0.9300 . ?

loop_
_geom_torsion_atom_site_label_1
_geom_torsion_atom_site_label_2
_geom_torsion_atom_site_label_3
_geom_torsion_atom_site_label_4
_geom_torsion
_geom_torsion_site_symmetry_1
_geom_torsion_site_symmetry_2
_geom_torsion_site_symmetry_3
_geom_torsion_site_symmetry_4
_geom_torsion_publ_flag
Se1 C21 C22 C23 -175.3(4) . . . . ?
Se1 C21 C26 C25 176.4(4) . . . . ?
Se2 C1 C N3 -0.9(6) . . . . ?
Se2 C1 C27 Se1 75.1(4) . . . . ?
Se2 C2 C3 C4 -177.2(4) . . . . ?
Se2 C2 C7 C6 178.7(4) . . . . ?
S1 N3 C15 C16 -76.5(4) . . . . ?
S1 N3 C15 C20 104.4(4) . . . . ?
S1 C8 C9 C10 178.8(4) . . . . ?
S1 C8 C13 C12 -179.8(4) . . . . ?
Cl2 C18 C19 C20 179.2(3) . . . . ?
O1 S1 N3 C -176.2(3) . . . . ?
O1 S1 N3 C15 39.2(4) . . . . ?
O1 S1 C8 C9 145.3(3) . . . . ?
O1 S1 C8 C13 -37.4(4) . . . . ?
O2 S1 N3 C -46.7(4) . . . . ?
O2 S1 N3 C15 168.7(3) . . . . ?
O2 S1 C8 C9 13.0(4) . . . . ?
O2 S1 C8 C13 -169.7(3) . . . . ?
C1 C N3 S1 158.4(4) . . . . ?
C1 C N3 C15 -57.2(6) . . . . ?
C C1 C27 Se1 -98.4(5) . . . . ?
C N3 C15 C16 139.7(4) . . . . ?
C N3 C15 C20 -39.3(5) . . . . ?
N3 S1 C8 C9 -100.7(4) . . . . ?
N3 S1 C8 C13 76.5(4) . . . . ?
N3 C15 C16 C17 -180.0(4) . . . . ?
N3 C15 C20 C19 178.3(4) . . . . ?
C27 C1 C N3 172.4(4) . . . . ?
C2 C3 C4 C5 -1.0(10) . . . . ?
C3 C2 C7 C6 2.6(7) . . . . ?
C3 C4 C5 C6 1.2(12) . . . . ?
C4 C5 C6 C7 0.5(11) . . . . ?
C5 C6 C7 C2 -2.4(8) . . . . ?
C7 C2 C3 C4 -0.9(7) . . . . ?
C8 S1 N3 C 68.5(3) . . . . ?
C8 S1 N3 C15 -76.1(3) . . . . ?
C8 C9 C10 C11 0.5(8) . . . . ?
C9 C8 C13 C12 -2.5(7) . . . . ?
C9 C10 C11 C12 -1.4(8) . . . . ?
C9 C10 C11 C14 179.0(5) . . . . ?
C10 C11 C12 C13 0.3(7) . . . . ?
C11 C12 C13 C8 1.6(7) . . . . ?
C13 C8 C9 C10 1.5(7) . . . . ?
C14 C11 C12 C13 179.9(5) . . . . ?
C15 C16 C17 C18 1.7(7) . . . . ?
C16 C15 C20 C19 -0.7(6) . . . . ?
C16 C17 C18 Cl2 179.1(3) . . . . ?
C16 C17 C18 C19 -0.9(7) . . . . ?
C17 C18 C19 C20 -0.7(7) . . . . ?
C18 C19 C20 C15 1.5(7) . . . . ?
C20 C15 C16 C17 -1.0(6) . . . . ?
C21 C22 C23 C24 -1.6(8) . . . . ?
C22 C21 C26 C25 0.0(7) . . . . ?
C22 C23 C24 C25 0.7(9) . . . . ?
C23 C24 C25 C26 0.6(9) . . . . ?
C24 C25 C26 C21 -0.9(8) . . . . ?
C26 C21 C22 C23 1.3(7) . . . . ?
